data_4132561
loop_
_publ_author_name
'Wu, Pengcheng'
'Yap, Glenn P. A.'
'Theopold, Klaus H.'

_publ_section_title
;
 Structure and Reactivity of Chromium(VI) Alkylidenes.
;
_journal_issue 23
_journal_name_full 'Journal of the American Chemical Society'
_journal_page_first 7088
_journal_page_last 7091
_journal_paper_doi 10.1021/jacs.8b04882
_journal_volume 140
_journal_year 2018
_chemical_absolute_configuration ad
_chemical_formula_sum 'C38 H47 Cr N2'
_chemical_formula_weight 583.77
_space_group_crystal_system orthorhombic
_space_group_IT_number 19
_space_group_name_Hall 'P 2ac 2ab'
_space_group_name_H-M_alt 'P 21 21 21'
_atom_sites_solution_hydrogens geom
_audit_creation_method SHELXL-2014/7
_cell_angle_alpha 90
_cell_angle_beta 90
_cell_angle_gamma 90
_cell_formula_units_Z 4
_cell_length_a 9.8933(15)
_cell_length_b 17.768(3)
_cell_length_c 19.173(3)
_cell_measurement_reflns_used 3674
_cell_measurement_temperature 200(2)
_cell_measurement_theta_max 24.29
_cell_measurement_theta_min 2.29
_cell_volume 3370.3(9)
_computing_cell_refinement 'Bruker SAINT'
_computing_data_collection 'Bruker APEX2'
_computing_data_reduction 'Bruker SAINT'
_computing_molecular_graphics 'Bruker SHELXTL'
_computing_publication_material 'Bruker SHELXTL'
_computing_structure_refinement 'SHELXL-2014/7 (Sheldrick, 2014)'
_computing_structure_solution 'SHELXS-97 (Sheldrick 2008)'
_diffrn_ambient_temperature 200(2)
_diffrn_detector_area_resol_mean 8.33
_diffrn_measured_fraction_theta_full 1.000
_diffrn_measured_fraction_theta_max 0.992
_diffrn_measurement_device_type 'Bruker AXS APEX diffractometer'
_diffrn_measurement_method '\f and \w scans'
_diffrn_radiation_type MoK\a
_diffrn_radiation_wavelength 0.71073
_diffrn_reflns_av_R_equivalents 0.0525
_diffrn_reflns_av_unetI/netI 0.0770
_diffrn_reflns_Laue_measured_fraction_full 1.000
_diffrn_reflns_Laue_measured_fraction_max 0.992
_diffrn_reflns_limit_h_max 12
_diffrn_reflns_limit_h_min -12
_diffrn_reflns_limit_k_max 18
_diffrn_reflns_limit_k_min -23
_diffrn_reflns_limit_l_max 24
_diffrn_reflns_limit_l_min -22
_diffrn_reflns_number 19305
_diffrn_reflns_point_group_measured_fraction_full 1.000
_diffrn_reflns_point_group_measured_fraction_max 0.991
_diffrn_reflns_theta_full 25.242
_diffrn_reflns_theta_max 27.592
_diffrn_reflns_theta_min 2.124
_exptl_absorpt_coefficient_mu 0.366
_exptl_absorpt_correction_T_max 0.7456
_exptl_absorpt_correction_T_min 0.6007
_exptl_absorpt_correction_type multi-scan
_exptl_absorpt_process_details 'APEX2 (Bruker, 2007)'
_exptl_crystal_colour brown
_exptl_crystal_density_diffrn 1.150
_exptl_crystal_description block
_exptl_crystal_F_000 1252
_exptl_crystal_size_max 0.396
_exptl_crystal_size_mid 0.380
_exptl_crystal_size_min 0.232
_refine_diff_density_max 0.310
_refine_diff_density_min -0.273
_refine_diff_density_rms 0.049
_refine_ls_abs_structure_details
; 
 Flack x determined using 1817 quotients [(I+)-(I-)]/[(I+)+(I-)] 
 (Parsons, Flack and Wagner, Acta Cryst. B69 (2013) 249-259). 
;
_refine_ls_abs_structure_Flack -0.014(13)
_refine_ls_extinction_method none
_refine_ls_goodness_of_fit_ref 1.010
_refine_ls_hydrogen_treatment constr
_refine_ls_matrix_type full
_refine_ls_number_parameters 386
_refine_ls_number_reflns 7746
_refine_ls_number_restraints 19
_refine_ls_restrained_S_all 1.009
_refine_ls_R_factor_all 0.0845
_refine_ls_R_factor_gt 0.0515
_refine_ls_shift/su_max 0.000
_refine_ls_shift/su_mean 0.000
_refine_ls_structure_factor_coef Fsqd
_refine_ls_weighting_details 'w=1/[\s^2^(Fo^2^)+(0.0563P)^2^] where P=(Fo^2^+2Fc^2^)/3'
_refine_ls_weighting_scheme calc
_refine_ls_wR_factor_gt 0.1059
_refine_ls_wR_factor_ref 0.1214
_reflns_Friedel_coverage 0.790
_reflns_Friedel_fraction_full 1.000
_reflns_Friedel_fraction_max 0.990
_reflns_number_gt 5553
_reflns_number_total 7746
_reflns_threshold_expression 'I > 2\s(I)'
_cod_data_source_file ja8b04882_si_001.cif
_cod_data_source_block kla0708
_cod_database_code 4132561
_shelx_shelxl_version_number 2014/7
_shelx_space_group_comment
; 
The symmetry employed for this shelxl refinement is uniquely defined 
by the following loop, which should always be used as a source of 
symmetry information in preference to the above space-group names. 
They are only intended as comments. 
;
_shelx_estimated_absorpt_t_min 0.869
_shelx_estimated_absorpt_t_max 0.920

loop_
_space_group_symop_operation_xyz
'x, y, z'
'-x+1/2, -y, z+1/2'
'-x, y+1/2, -z+1/2'
'x+1/2, -y+1/2, -z'

loop_
_atom_site_label
_atom_site_type_symbol
_atom_site_fract_x
_atom_site_fract_y
_atom_site_fract_z
_atom_site_U_iso_or_equiv
_atom_site_adp_type
_atom_site_occupancy
_atom_site_site_symmetry_order
_atom_site_calc_flag
_atom_site_refinement_flags_posn
_atom_site_refinement_flags_adp
_atom_site_refinement_flags_occupancy
_atom_site_disorder_assembly
_atom_site_disorder_group
Cr1 Cr 0.30337(6) 0.51977(3) 0.33601(3) 0.03046(17) Uani 1 1 d . . . . .
N1 N 0.2348(3) 0.56281(17) 0.26886(14) 0.0297(7) Uani 1 1 d . . . . .
N2 N 0.3162(3) 0.42848(16) 0.32085(13) 0.0294(7) Uani 1 1 d . . . . .
C1 C 0.2544(4) 0.6229(2) 0.15646(19) 0.0347(9) Uani 1 1 d . . . . .
C2 C 0.2067(5) 0.6315(2) 0.08945(19) 0.0465(11) Uani 1 1 d . . . . .
H2 H 0.2516 0.6650 0.0586 0.056 Uiso 1 1 calc R U . . .
C3 C 0.0943(5) 0.5922(3) 0.0661(2) 0.0508(13) Uani 1 1 d . . . . .
H3 H 0.0624 0.5991 0.0198 0.061 Uiso 1 1 calc R U . . .
C4 C 0.0293(5) 0.5432(3) 0.1102(2) 0.0459(11) Uani 1 1 d . . . . .
H4 H -0.0480 0.5171 0.0935 0.055 Uiso 1 1 calc R U . . .
C5 C 0.0722(4) 0.5305(2) 0.17799(18) 0.0347(9) Uani 1 1 d . . . . .
C6 C 0.1872(4) 0.5719(2) 0.20100(17) 0.0297(8) Uani 1 1 d . . . . .
C7 C 0.3781(4) 0.6651(2) 0.18156(19) 0.0392(10) Uani 0.767(6) 1 d D U P A 1
H7A H 0.3840 0.6582 0.2332 0.047 Uiso 0.767(6) 1 calc R U P A 1
C8 C 0.3727(9) 0.7498(3) 0.1673(4) 0.074(2) Uani 0.767(6) 1 d D U P A 1
H8A H 0.3692 0.7585 0.1169 0.112 Uiso 0.767(6) 1 calc R U P A 1
H8B H 0.4534 0.7739 0.1867 0.112 Uiso 0.767(6) 1 calc R U P A 1
H8C H 0.2918 0.7711 0.1893 0.112 Uiso 0.767(6) 1 calc R U P A 1
C9 C 0.5071(7) 0.6327(4) 0.1498(4) 0.066(2) Uani 0.767(6) 1 d D U P A 1
H9A H 0.5167 0.5799 0.1638 0.098 Uiso 0.767(6) 1 calc R U P A 1
H9B H 0.5853 0.6614 0.1663 0.098 Uiso 0.767(6) 1 calc R U P A 1
H9C H 0.5020 0.6358 0.0988 0.098 Uiso 0.767(6) 1 calc R U P A 1
C7' C 0.3781(4) 0.6651(2) 0.18156(19) 0.0392(10) Uani 0.233(6) 1 d D . P A 2
H7B H 0.4286 0.6315 0.2143 0.047 Uiso 0.233(6) 1 calc R U P A 2
C8' C 0.332(3) 0.7340(11) 0.2224(12) 0.074(2) Uani 0.233(6) 1 d D . P A 2
H8D H 0.2780 0.7667 0.1919 0.112 Uiso 0.233(6) 1 calc R U P A 2
H8E H 0.4105 0.7617 0.2396 0.112 Uiso 0.233(6) 1 calc R U P A 2
H8F H 0.2761 0.7179 0.2621 0.112 Uiso 0.233(6) 1 calc R U P A 2
C9' C 0.473(2) 0.6868(15) 0.1237(10) 0.066(2) Uani 0.233(6) 1 d D . P A 2
H9D H 0.4838 0.6442 0.0918 0.098 Uiso 0.233(6) 1 calc R U P A 2
H9E H 0.5606 0.7007 0.1433 0.098 Uiso 0.233(6) 1 calc R U P A 2
H9F H 0.4350 0.7298 0.0981 0.098 Uiso 0.233(6) 1 calc R U P A 2
C10 C -0.0020(4) 0.4780(3) 0.2262(2) 0.0430(10) Uani 1 1 d . . . . .
H10 H 0.0620 0.4635 0.2643 0.052 Uiso 1 1 calc R U . . .
C11 C -0.0464(5) 0.4049(3) 0.1891(3) 0.0595(14) Uani 1 1 d . . . . .
H11A H -0.1067 0.4173 0.1502 0.089 Uiso 1 1 calc R U . . .
H11B H -0.0940 0.3724 0.2223 0.089 Uiso 1 1 calc R U . . .
H11C H 0.0335 0.3785 0.1712 0.089 Uiso 1 1 calc R U . . .
C12 C -0.1217(5) 0.5181(3) 0.2602(3) 0.0665(14) Uani 1 1 d . . . . .
H12A H -0.0893 0.5626 0.2854 0.100 Uiso 1 1 calc R U . . .
H12B H -0.1665 0.4838 0.2929 0.100 Uiso 1 1 calc R U . . .
H12C H -0.1860 0.5337 0.2241 0.100 Uiso 1 1 calc R U . . .
C13 C 0.3426(4) 0.3554(2) 0.21381(19) 0.0328(9) Uani 1 1 d . . . . .
C14 C 0.3142(5) 0.2885(2) 0.1794(2) 0.0481(11) Uani 1 1 d . . . . .
H14 H 0.3481 0.2813 0.1336 0.058 Uiso 1 1 calc R U . . .
C15 C 0.2390(5) 0.2324(3) 0.2092(2) 0.0555(13) Uani 1 1 d . . . . .
H15 H 0.2200 0.1878 0.1837 0.067 Uiso 1 1 calc R U . . .
C16 C 0.1908(5) 0.2407(2) 0.2763(2) 0.0453(10) Uani 1 1 d . . . . .
H16 H 0.1386 0.2014 0.2965 0.054 Uiso 1 1 calc R U . . .
C17 C 0.2169(4) 0.3046(2) 0.31471(18) 0.0330(9) Uani 1 1 d . . . . .
C18 C 0.2926(4) 0.36285(19) 0.28324(17) 0.0277(8) Uani 1 1 d . . . . .
C19 C 0.4257(4) 0.4165(2) 0.18018(18) 0.0353(10) Uani 1 1 d . . . . .
H19 H 0.4064 0.4643 0.2058 0.042 Uiso 1 1 calc R U . . .
C20 C 0.5768(5) 0.4004(3) 0.1879(2) 0.0568(14) Uani 1 1 d . . . . .
H20A H 0.5988 0.3530 0.1643 0.085 Uiso 1 1 calc R U . . .
H20B H 0.5997 0.3964 0.2374 0.085 Uiso 1 1 calc R U . . .
H20C H 0.6287 0.4415 0.1668 0.085 Uiso 1 1 calc R U . . .
C21 C 0.3892(5) 0.4294(3) 0.10373(19) 0.0524(13) Uani 1 1 d . . . . .
H21A H 0.4371 0.4738 0.0863 0.079 Uiso 1 1 calc R U . . .
H21B H 0.2915 0.4373 0.0996 0.079 Uiso 1 1 calc R U . . .
H21C H 0.4155 0.3852 0.0763 0.079 Uiso 1 1 calc R U . . .
C22 C 0.1644(4) 0.3121(2) 0.3892(2) 0.0396(11) Uani 1 1 d . . . . .
H22 H 0.2138 0.3549 0.4114 0.048 Uiso 1 1 calc R U . . .
C23 C 0.0159(5) 0.3319(4) 0.3891(3) 0.0827(19) Uani 1 1 d . . . . .
H23A H -0.0464 0.3019 0.4146 0.099 Uiso 1 1 calc R U . . .
H23B H -0.0152 0.3743 0.3636 0.099 Uiso 1 1 calc R U . . .
C24 C 0.1904(7) 0.2426(3) 0.4331(2) 0.0628(14) Uani 1 1 d . . . . .
H24A H 0.1496 0.2492 0.4793 0.094 Uiso 1 1 calc R U . . .
H24B H 0.2880 0.2350 0.4382 0.094 Uiso 1 1 calc R U . . .
H24C H 0.1503 0.1985 0.4103 0.094 Uiso 1 1 calc R U . . .
C25 C 0.5022(4) 0.5574(2) 0.33491(19) 0.0348(9) Uani 1 1 d . . . . .
H25A H 0.5414 0.5453 0.2888 0.042 Uiso 1 1 calc R U . . .
H25B H 0.5011 0.6130 0.3393 0.042 Uiso 1 1 calc R U . . .
C26 C 0.6172(4) 0.4505(2) 0.3979(2) 0.0371(10) Uani 1 1 d . . . . .
H26 H 0.5696 0.4158 0.3693 0.045 Uiso 1 1 calc R U . . .
C27 C 0.7087(5) 0.4237(3) 0.4471(2) 0.0475(11) Uani 1 1 d . . . . .
H27 H 0.7233 0.3710 0.4514 0.057 Uiso 1 1 calc R U . . .
C28 C 0.7775(5) 0.4721(3) 0.4893(2) 0.0528(12) Uani 1 1 d . . . . .
H28 H 0.8398 0.4534 0.5228 0.063 Uiso 1 1 calc R U . . .
C29 C 0.7562(5) 0.5476(3) 0.4829(2) 0.0542(13) Uani 1 1 d . . . . .
H29 H 0.8034 0.5816 0.5124 0.065 Uiso 1 1 calc R U . . .
C30 C 0.6668(4) 0.5751(2) 0.4340(2) 0.0413(10) Uani 1 1 d . . . . .
H30 H 0.6538 0.6279 0.4302 0.050 Uiso 1 1 calc R U . . .
C31 C 0.5946(4) 0.5268(2) 0.38980(17) 0.0291(8) Uani 1 1 d . . . . .
C32 C 0.1628(5) 0.5301(2) 0.41358(19) 0.0515(12) Uani 1 1 d . . . . .
H32A H 0.0687 0.5326 0.3962 0.062 Uiso 1 1 calc R U . . .
H32B H 0.1716 0.4915 0.4506 0.062 Uiso 1 1 calc R U . . .
C33 C 0.3328(6) 0.6072(3) 0.4757(2) 0.0568(14) Uani 1 1 d . . . . .
H33 H 0.3700 0.5616 0.4931 0.068 Uiso 1 1 calc R U . . .
C34 C 0.3936(7) 0.6734(4) 0.4937(3) 0.0790(18) Uani 1 1 d . . . . .
H34 H 0.4702 0.6740 0.5236 0.095 Uiso 1 1 calc R U . . .
C35 C 0.3414(8) 0.7389(4) 0.4677(3) 0.086(2) Uani 1 1 d . . . . .
H35 H 0.3827 0.7853 0.4801 0.103 Uiso 1 1 calc R U . . .
C36 C 0.2319(7) 0.7396(3) 0.4244(3) 0.0747(18) Uani 1 1 d . . . . .
H36 H 0.1982 0.7857 0.4064 0.090 Uiso 1 1 calc R U . . .
C37 C 0.1699(6) 0.6712(3) 0.4071(2) 0.0604(15) Uani 1 1 d . . . . .
H37 H 0.0933 0.6714 0.3772 0.072 Uiso 1 1 calc R U . . .
C38 C 0.2185(5) 0.6029(2) 0.43285(19) 0.0398(10) Uani 1 1 d . . . . .

loop_
_atom_site_aniso_label
_atom_site_aniso_U_11
_atom_site_aniso_U_22
_atom_site_aniso_U_33
_atom_site_aniso_U_23
_atom_site_aniso_U_13
_atom_site_aniso_U_12
Cr1 0.0331(3) 0.0317(3) 0.0266(2) 0.0004(3) 0.0013(3) -0.0071(3)
N1 0.0232(18) 0.0313(17) 0.0346(15) -0.0039(14) 0.0054(14) -0.0052(14)
N2 0.0263(17) 0.0305(17) 0.0314(14) 0.0016(12) 0.0011(15) -0.0057(15)
C1 0.035(2) 0.034(2) 0.0352(19) 0.0003(18) -0.0005(18) -0.0001(18)
C2 0.053(3) 0.048(3) 0.038(2) 0.0083(19) -0.009(2) -0.005(3)
C3 0.049(3) 0.062(3) 0.041(2) -0.002(2) -0.016(2) 0.000(3)
C4 0.031(2) 0.051(3) 0.056(2) -0.010(2) -0.014(2) 0.001(2)
C5 0.024(2) 0.035(2) 0.045(2) -0.0085(18) -0.0048(17) 0.0036(18)
C6 0.024(2) 0.033(2) 0.0322(17) -0.0008(15) 0.0000(17) 0.0049(19)
C7 0.038(3) 0.044(3) 0.035(2) 0.0060(18) -0.0068(19) -0.010(2)
C8 0.094(6) 0.042(4) 0.087(5) -0.003(4) -0.033(5) -0.010(4)
C9 0.046(4) 0.066(5) 0.085(5) -0.004(4) 0.002(4) -0.020(4)
C7' 0.038(3) 0.044(3) 0.035(2) 0.0060(18) -0.0068(19) -0.010(2)
C8' 0.094(6) 0.042(4) 0.087(5) -0.003(4) -0.033(5) -0.010(4)
C9' 0.046(4) 0.066(5) 0.085(5) -0.004(4) 0.002(4) -0.020(4)
C10 0.025(2) 0.042(2) 0.062(3) -0.001(2) -0.004(2) -0.003(2)
C11 0.045(3) 0.046(3) 0.087(4) -0.005(3) -0.009(3) -0.012(2)
C12 0.047(3) 0.064(3) 0.089(3) -0.005(3) 0.027(3) 0.002(3)
C13 0.024(2) 0.040(2) 0.0342(18) -0.0030(18) -0.0001(17) -0.0006(17)
C14 0.054(3) 0.049(3) 0.041(2) -0.0148(19) 0.008(2) -0.004(2)
C15 0.064(3) 0.042(3) 0.060(3) -0.016(2) 0.007(3) -0.015(2)
C16 0.043(3) 0.036(2) 0.056(2) -0.0044(19) 0.008(3) -0.008(2)
C17 0.026(2) 0.030(2) 0.0434(19) -0.0028(16) -0.0001(18) 0.0013(18)
C18 0.0194(19) 0.0299(19) 0.0337(16) -0.0012(15) -0.0020(18) -0.0002(17)
C19 0.031(2) 0.046(3) 0.0294(19) -0.0015(17) 0.0021(17) -0.004(2)
C20 0.033(3) 0.081(4) 0.056(3) 0.010(3) 0.003(2) -0.003(3)
C21 0.050(3) 0.071(3) 0.036(2) 0.002(2) -0.002(2) -0.004(3)
C22 0.045(3) 0.030(2) 0.044(2) -0.0002(18) 0.010(2) -0.004(2)
C23 0.051(3) 0.112(5) 0.085(4) 0.031(4) 0.035(3) 0.025(4)
C24 0.085(4) 0.055(3) 0.048(2) 0.004(2) 0.011(3) 0.001(3)
C25 0.036(2) 0.035(2) 0.0327(17) 0.0044(18) -0.003(2) -0.0090(18)
C26 0.033(2) 0.040(2) 0.039(2) -0.0004(18) 0.0045(19) -0.001(2)
C27 0.041(3) 0.044(3) 0.058(2) 0.011(2) 0.005(3) 0.015(2)
C28 0.043(3) 0.065(3) 0.051(2) 0.008(2) -0.012(2) 0.011(3)
C29 0.047(3) 0.062(3) 0.054(2) -0.006(2) -0.019(2) -0.002(2)
C30 0.037(3) 0.040(2) 0.047(2) -0.002(2) -0.005(2) 0.002(2)
C31 0.0226(19) 0.036(2) 0.0289(16) 0.0030(18) 0.0062(15) -0.0016(19)
C32 0.067(3) 0.047(3) 0.041(2) -0.004(2) 0.023(2) -0.005(3)
C33 0.057(4) 0.062(3) 0.051(3) 0.005(2) 0.023(3) 0.015(3)
C34 0.063(4) 0.103(5) 0.070(4) -0.008(4) 0.009(3) -0.012(4)
C35 0.094(6) 0.069(5) 0.094(5) -0.016(4) 0.031(4) -0.019(4)
C36 0.097(5) 0.042(3) 0.086(4) 0.007(3) 0.019(4) 0.014(3)
C37 0.070(4) 0.064(3) 0.046(2) 0.002(2) 0.009(3) 0.017(3)
C38 0.047(3) 0.040(2) 0.0323(18) 0.0025(18) 0.014(2) 0.010(2)

loop_
_atom_type_symbol
_atom_type_description
_atom_type_scat_dispersion_real
_atom_type_scat_dispersion_imag
_atom_type_scat_source
C C 0.0033 0.0016 'International Tables Vol C Tables 4.2.6.8 and 6.1.1.4'
H H 0.0000 0.0000 'International Tables Vol C Tables 4.2.6.8 and 6.1.1.4'
N N 0.0061 0.0033 'International Tables Vol C Tables 4.2.6.8 and 6.1.1.4'
Cr Cr 0.3209 0.6236 'International Tables Vol C Tables 4.2.6.8 and 6.1.1.4'

loop_
_geom_angle_atom_site_label_1
_geom_angle_atom_site_label_2
_geom_angle_atom_site_label_3
_geom_angle
N1 Cr1 N2 110.51(14)
N1 Cr1 C32 104.32(18)
N2 Cr1 C32 105.54(16)
N1 Cr1 C25 103.47(15)
N2 Cr1 C25 103.99(16)
C32 Cr1 C25 128.51(17)
C6 N1 Cr1 157.7(3)
C18 N2 Cr1 154.3(3)
C2 C1 C6 118.3(4)
C2 C1 C7' 121.3(4)
C6 C1 C7' 120.4(3)
C2 C1 C7 121.3(4)
C6 C1 C7 120.4(3)
C1 C2 C3 121.3(4)
C1 C2 H2 119.3
C3 C2 H2 119.3
C4 C3 C2 119.8(4)
C4 C3 H3 120.1
C2 C3 H3 120.1
C3 C4 C5 122.5(4)
C3 C4 H4 118.7
C5 C4 H4 118.7
C4 C5 C6 116.8(4)
C4 C5 C10 121.9(4)
C6 C5 C10 121.3(3)
N1 C6 C1 118.7(3)
N1 C6 C5 119.9(3)
C1 C6 C5 121.4(3)
C1 C7 C9 111.2(4)
C1 C7 C8 113.7(4)
C9 C7 C8 109.3(5)
C1 C7 H7A 107.5
C9 C7 H7A 107.5
C8 C7 H7A 107.5
C7 C8 H8A 109.5
C7 C8 H8B 109.5
H8A C8 H8B 109.5
C7 C8 H8C 109.5
H8A C8 H8C 109.5
H8B C8 H8C 109.5
C7 C9 H9A 109.5
C7 C9 H9B 109.5
H9A C9 H9B 109.5
C7 C9 H9C 109.5
H9A C9 H9C 109.5
H9B C9 H9C 109.5
C9' C7' C1 113.3(9)
C9' C7' C8' 111.2(13)
C1 C7' C8' 108.4(10)
C9' C7' H7B 107.9
C1 C7' H7B 107.9
C8' C7' H7B 107.9
C7' C8' H8D 109.5
C7' C8' H8E 109.5
H8D C8' H8E 109.5
C7' C8' H8F 109.5
H8D C8' H8F 109.5
H8E C8' H8F 109.5
C7' C9' H9D 109.5
C7' C9' H9E 109.5
H9D C9' H9E 109.5
C7' C9' H9F 109.5
H9D C9' H9F 109.5
H9E C9' H9F 109.5
C5 C10 C12 110.5(4)
C5 C10 C11 112.2(4)
C12 C10 C11 111.6(4)
C5 C10 H10 107.4
C12 C10 H10 107.4
C11 C10 H10 107.4
C10 C11 H11A 109.5
C10 C11 H11B 109.5
H11A C11 H11B 109.5
C10 C11 H11C 109.5
H11A C11 H11C 109.5
H11B C11 H11C 109.5
C10 C12 H12A 109.5
C10 C12 H12B 109.5
H12A C12 H12B 109.5
C10 C12 H12C 109.5
H12A C12 H12C 109.5
H12B C12 H12C 109.5
C14 C13 C18 116.9(4)
C14 C13 C19 121.7(3)
C18 C13 C19 121.4(3)
C15 C14 C13 122.4(4)
C15 C14 H14 118.8
C13 C14 H14 118.8
C14 C15 C16 120.0(4)
C14 C15 H15 120.0
C16 C15 H15 120.0
C15 C16 C17 121.4(4)
C15 C16 H16 119.3
C17 C16 H16 119.3
C16 C17 C18 118.3(3)
C16 C17 C22 120.5(4)
C18 C17 C22 121.1(3)
N2 C18 C17 118.8(3)
N2 C18 C13 120.3(3)
C17 C18 C13 121.0(3)
C13 C19 C21 112.9(3)
C13 C19 C20 110.9(4)
C21 C19 C20 110.6(3)
C13 C19 H19 107.4
C21 C19 H19 107.4
C20 C19 H19 107.4
C19 C20 H20A 109.5
C19 C20 H20B 109.5
H20A C20 H20B 109.5
C19 C20 H20C 109.5
H20A C20 H20C 109.5
H20B C20 H20C 109.5
C19 C21 H21A 109.5
C19 C21 H21B 109.5
H21A C21 H21B 109.5
C19 C21 H21C 109.5
H21A C21 H21C 109.5
H21B C21 H21C 109.5
C23 C22 C24 110.8(4)
C23 C22 C17 110.6(4)
C24 C22 C17 113.1(3)
C23 C22 H22 107.4
C24 C22 H22 107.4
C17 C22 H22 107.4
C22 C23 H23A 120.0
C22 C23 H23B 120.0
H23A C23 H23B 120.0
C22 C24 H24A 109.5
C22 C24 H24B 109.5
H24A C24 H24B 109.5
C22 C24 H24C 109.5
H24A C24 H24C 109.5
H24B C24 H24C 109.5
C31 C25 Cr1 117.0(2)
C31 C25 H25A 108.0
Cr1 C25 H25A 108.0
C31 C25 H25B 108.0
Cr1 C25 H25B 108.0
H25A C25 H25B 107.3
C31 C26 C27 121.1(4)
C31 C26 H26 119.4
C27 C26 H26 119.4
C28 C27 C26 120.7(4)
C28 C27 H27 119.6
C26 C27 H27 119.6
C27 C28 C29 119.4(4)
C27 C28 H28 120.3
C29 C28 H28 120.3
C28 C29 C30 120.6(4)
C28 C29 H29 119.7
C30 C29 H29 119.7
C29 C30 C31 121.5(4)
C29 C30 H30 119.3
C31 C30 H30 119.3
C26 C31 C30 116.7(4)
C26 C31 C25 122.3(4)
C30 C31 C25 120.9(4)
C38 C32 Cr1 90.4(3)
C38 C32 H32A 113.6
Cr1 C32 H32A 113.6
C38 C32 H32B 113.6
Cr1 C32 H32B 113.6
H32A C32 H32B 110.8
C34 C33 C38 123.4(5)
C34 C33 H33 118.3
C38 C33 H33 118.3
C35 C34 C33 118.3(6)
C35 C34 H34 120.9
C33 C34 H34 120.9
C36 C35 C34 122.0(6)
C36 C35 H35 119.0
C34 C35 H35 119.0
C35 C36 C37 118.9(6)
C35 C36 H36 120.5
C37 C36 H36 120.5
C38 C37 C36 121.3(5)
C38 C37 H37 119.4
C36 C37 H37 119.4
C37 C38 C33 116.1(4)
C37 C38 C32 123.6(4)
C33 C38 C32 120.2(4)

loop_
_geom_bond_atom_site_label_1
_geom_bond_atom_site_label_2
_geom_bond_distance
Cr1 N1 1.644(3)
Cr1 N2 1.653(3)
Cr1 C32 2.044(4)
Cr1 C25 2.078(4)
N1 C6 1.393(4)
N2 C18 1.391(4)
C1 C2 1.377(5)
C1 C6 1.412(5)
C1 C7' 1.514(6)
C1 C7 1.514(6)
C2 C3 1.387(6)
C2 H2 0.9500
C3 C4 1.372(6)
C3 H3 0.9500
C4 C5 1.387(5)
C4 H4 0.9500
C5 C6 1.425(5)
C5 C10 1.504(6)
C7 C9 1.527(7)
C7 C8 1.529(7)
C7 H7A 1.0000
C8 H8A 0.9800
C8 H8B 0.9800
C8 H8C 0.9800
C9 H9A 0.9800
C9 H9B 0.9800
C9 H9C 0.9800
C7' C9' 1.501(15)
C7' C8' 1.525(15)
C7' H7B 1.0000
C8' H8D 0.9800
C8' H8E 0.9800
C8' H8F 0.9800
C9' H9D 0.9800
C9' H9E 0.9800
C9' H9F 0.9800
C10 C12 1.528(6)
C10 C11 1.545(6)
C10 H10 1.0000
C11 H11A 0.9800
C11 H11B 0.9800
C11 H11C 0.9800
C12 H12A 0.9800
C12 H12B 0.9800
C12 H12C 0.9800
C13 C14 1.388(5)
C13 C18 1.426(5)
C13 C19 1.506(5)
C14 C15 1.367(6)
C14 H14 0.9500
C15 C16 1.379(6)
C15 H15 0.9500
C16 C17 1.378(5)
C16 H16 0.9500
C17 C18 1.413(5)
C17 C22 1.525(5)
C19 C21 1.527(5)
C19 C20 1.529(6)
C19 H19 1.0000
C20 H20A 0.9800
C20 H20B 0.9800
C20 H20C 0.9800
C21 H21A 0.9800
C21 H21B 0.9800
C21 H21C 0.9800
C22 C23 1.510(7)
C22 C24 1.517(6)
C22 H22 1.0000
C23 H23A 0.9500
C23 H23B 0.9500
C24 H24A 0.9800
C24 H24B 0.9800
C24 H24C 0.9800
C25 C31 1.497(5)
C25 H25A 0.9900
C25 H25B 0.9900
C26 C31 1.383(5)
C26 C27 1.392(6)
C26 H26 0.9500
C27 C28 1.363(6)
C27 H27 0.9500
C28 C29 1.364(6)
C28 H28 0.9500
C29 C30 1.378(6)
C29 H29 0.9500
C30 C31 1.402(5)
C30 H30 0.9500
C32 C38 1.455(6)
C32 H32A 0.9900
C32 H32B 0.9900
C33 C34 1.367(7)
C33 C38 1.399(7)
C33 H33 0.9500
C34 C35 1.367(9)
C34 H34 0.9500
C35 C36 1.365(9)
C35 H35 0.9500
C36 C37 1.401(7)
C36 H36 0.9500
C37 C38 1.395(6)
C37 H37 0.9500

loop_
_geom_torsion_atom_site_label_1
_geom_torsion_atom_site_label_2
_geom_torsion_atom_site_label_3
_geom_torsion_atom_site_label_4
_geom_torsion
N2 Cr1 N1 C6 -11.8(8)
C32 Cr1 N1 C6 -124.8(7)
C25 Cr1 N1 C6 99.0(7)
N1 Cr1 N2 C18 -8.8(7)
C32 Cr1 N2 C18 103.4(6)
C25 Cr1 N2 C18 -119.3(6)
C6 C1 C2 C3 1.0(6)
C7' C1 C2 C3 179.2(4)
C7 C1 C2 C3 179.2(4)
C1 C2 C3 C4 -0.5(7)
C2 C3 C4 C5 -0.6(7)
C3 C4 C5 C6 1.0(6)
C3 C4 C5 C10 178.6(4)
Cr1 N1 C6 C1 -113.6(7)
Cr1 N1 C6 C5 66.8(9)
C2 C1 C6 N1 180.0(3)
C7' C1 C6 N1 1.7(5)
C7 C1 C6 N1 1.7(5)
C2 C1 C6 C5 -0.4(6)
C7' C1 C6 C5 -178.7(4)
C7 C1 C6 C5 -178.7(4)
C4 C5 C6 N1 179.1(4)
C10 C5 C6 N1 1.5(5)
C4 C5 C6 C1 -0.5(5)
C10 C5 C6 C1 -178.1(4)
C2 C1 C7 C9 -73.1(5)
C6 C1 C7 C9 105.1(5)
C2 C1 C7 C8 50.7(6)
C6 C1 C7 C8 -131.1(5)
C2 C1 C7' C9' -25.3(13)
C6 C1 C7' C9' 152.9(12)
C2 C1 C7' C8' 98.7(11)
C6 C1 C7' C8' -83.1(11)
C4 C5 C10 C12 -82.9(5)
C6 C5 C10 C12 94.5(4)
C4 C5 C10 C11 42.4(6)
C6 C5 C10 C11 -140.2(4)
C18 C13 C14 C15 1.6(7)
C19 C13 C14 C15 180.0(4)
C13 C14 C15 C16 -1.3(8)
C14 C15 C16 C17 -0.1(8)
C15 C16 C17 C18 1.1(7)
C15 C16 C17 C22 -179.1(4)
Cr1 N2 C18 C17 -116.4(6)
Cr1 N2 C18 C13 62.7(8)
C16 C17 C18 N2 178.2(4)
C22 C17 C18 N2 -1.5(5)
C16 C17 C18 C13 -0.8(6)
C22 C17 C18 C13 179.4(3)
C14 C13 C18 N2 -179.5(4)
C19 C13 C18 N2 2.1(5)
C14 C13 C18 C17 -0.5(5)
C19 C13 C18 C17 -178.9(4)
C14 C13 C19 C21 42.3(6)
C18 C13 C19 C21 -139.4(4)
C14 C13 C19 C20 -82.5(5)
C18 C13 C19 C20 95.8(4)
C16 C17 C22 C23 -77.9(5)
C18 C17 C22 C23 101.8(5)
C16 C17 C22 C24 46.9(6)
C18 C17 C22 C24 -133.4(4)
C31 C26 C27 C28 0.6(6)
C26 C27 C28 C29 0.0(7)
C27 C28 C29 C30 -0.5(7)
C28 C29 C30 C31 0.4(7)
C27 C26 C31 C30 -0.7(6)
C27 C26 C31 C25 176.9(3)
C29 C30 C31 C26 0.2(6)
C29 C30 C31 C25 -177.4(4)
Cr1 C25 C31 C26 57.4(4)
Cr1 C25 C31 C30 -125.1(3)
C38 C33 C34 C35 -1.1(8)
C33 C34 C35 C36 -0.3(9)
C34 C35 C36 C37 1.0(9)
C35 C36 C37 C38 -0.3(8)
C36 C37 C38 C33 -0.9(6)
C36 C37 C38 C32 -176.5(4)
C34 C33 C38 C37 1.7(6)
C34 C33 C38 C32 177.4(4)
Cr1 C32 C38 C37 93.5(4)
Cr1 C32 C38 C33 -81.9(4)
